data_1546645
loop_
_publ_author_name
'Sivakumar, P.'
'Ezhamani, G.'
'Israel, S.'
'Chakkaravarthi, G.'

_publ_section_title
;
 2-Amino-4-methylpyridinium 4-methoxybenzoate dihydrate
;
_journal_coeditor_code HB4140
_journal_issue 5
_journal_name_full IUCrData
_journal_page_first x170649
_journal_paper_doi 10.1107/S2414314617006496
_journal_volume 2
_journal_year 2017
_chemical_formula_iupac 'C6 H9 N2 +, C8 H7 O3 -, 2H2 O'
_chemical_formula_moiety 'C6 H9 N2 +, C8 H7 O3 -, 2(H2 O)'
_chemical_formula_sum 'C14 H20 N2 O5'
_chemical_formula_weight 296.32
_chemical_name_systematic
;
2-Amino-4-methylpyridinium 4-methoxybenzoate dihydrate
;
_space_group_crystal_system monoclinic
_space_group_IT_number 5
_space_group_name_Hall 'C 2y'
_space_group_name_H-M_alt 'C 1 2 1'
_symmetry_space_group_name_Hall 'C 2y'
_symmetry_space_group_name_H-M 'C 1 2 1'
_atom_sites_solution_hydrogens mixed
_atom_sites_solution_primary direct
_audit_creation_method SHELXL-2016/4
_cell_angle_alpha 90
_cell_angle_beta 105.170(3)
_cell_angle_gamma 90
_cell_formula_units_Z 4
_cell_length_a 13.6968(12)
_cell_length_b 12.1053(10)
_cell_length_c 9.6353(7)
_cell_measurement_reflns_used 4368
_cell_measurement_temperature 295(2)
_cell_measurement_theta_max 25.0
_cell_measurement_theta_min 2.6
_cell_volume 1541.9(2)
_computing_cell_refinement
;
SAINT (Bruker, 2004)
;
_computing_data_collection
;
APEX2 (Bruker, 2004)
;
_computing_data_reduction
;
SAINT (Bruker, 2004)
;
_computing_molecular_graphics
;
PLATON (Spek, 2009)
;
_computing_publication_material
;
SHELXL2016 (Sheldrick, 2015) and PLATON (Spek, 2009)
;
_computing_structure_refinement
;
SHELXL2016 (Sheldrick, 2015)
;
_computing_structure_solution
;
SHELXS97 (Sheldrick, 2008)
;
_diffrn_ambient_temperature 295(2)
_diffrn_measured_fraction_theta_full 0.998
_diffrn_measured_fraction_theta_max 0.988
_diffrn_measurement_device_type 'Bruker Kappa APEXII CCD'
_diffrn_measurement_method '\w and \f scan'
_diffrn_radiation_type MoK\a
_diffrn_radiation_wavelength 0.71073
_diffrn_reflns_av_R_equivalents 0.0480
_diffrn_reflns_limit_h_max 19
_diffrn_reflns_limit_h_min -19
_diffrn_reflns_limit_k_max 17
_diffrn_reflns_limit_k_min -17
_diffrn_reflns_limit_l_max 13
_diffrn_reflns_limit_l_min -11
_diffrn_reflns_number 15843
_diffrn_reflns_theta_full 25.242
_diffrn_reflns_theta_max 30.993
_diffrn_reflns_theta_min 2.190
_exptl_absorpt_coefficient_mu 0.097
_exptl_absorpt_correction_T_max 0.7461
_exptl_absorpt_correction_T_min 0.6942
_exptl_absorpt_correction_type multi-scan
_exptl_absorpt_process_details
;
(SADABS; Bruker, 2004)
;
_exptl_crystal_colour colourless
_exptl_crystal_density_diffrn 1.276
_exptl_crystal_description block
_exptl_crystal_F_000 632
_exptl_crystal_size_max 0.28
_exptl_crystal_size_mid 0.24
_exptl_crystal_size_min 0.20
_refine_diff_density_max 0.169
_refine_diff_density_min -0.156
_refine_ls_abs_structure_details none
_refine_ls_extinction_coef 0.0095(18)
_refine_ls_extinction_expression Fc^*^=kFc[1+0.001xFc^2^\l^3^/sin(2\q)]^-1/4^
_refine_ls_extinction_method
;
SHELXL2016 (Sheldrick, 2015)
;
_refine_ls_goodness_of_fit_ref 1.023
_refine_ls_hydrogen_treatment mixed
_refine_ls_matrix_type full
_refine_ls_number_parameters 217
_refine_ls_number_reflns 4821
_refine_ls_number_restraints 10
_refine_ls_restrained_S_all 1.022
_refine_ls_R_factor_all 0.0933
_refine_ls_R_factor_gt 0.0461
_refine_ls_shift/su_max 0.000
_refine_ls_shift/su_mean 0.000
_refine_ls_structure_factor_coef Fsqd
_refine_ls_weighting_details 'w=1/[\s^2^(Fo^2^)+(0.0600P)^2^+0.0879P] where P=(Fo^2^+2Fc^2^)/3'
_refine_ls_weighting_scheme calc
_refine_ls_wR_factor_gt 0.1117
_refine_ls_wR_factor_ref 0.1329
_reflns_number_gt 2891
_reflns_number_total 4821
_reflns_threshold_expression 'I > 2\s(I)'
_cod_data_source_file hb4140sup1.cif
_cod_data_source_block I
_cod_database_code 1546645
_shelx_space_group_comment
;
The symmetry employed for this shelxl refinement is uniquely defined
by the following loop, which should always be used as a source of
symmetry information in preference to the above space-group names.
They are only intended as comments.
;
_shelx_estimated_absorpt_t_min 0.973
_shelx_estimated_absorpt_t_max 0.981

loop_
_space_group_symop_operation_xyz
'x, y, z'
'-x, y, -z'
'x+1/2, y+1/2, z'
'-x+1/2, y+1/2, -z'

loop_
_atom_site_type_symbol
_atom_site_label
_atom_site_fract_x
_atom_site_fract_y
_atom_site_fract_z
_atom_site_U_iso_or_equiv
_atom_site_adp_type
_atom_site_calc_flag
_atom_site_occupancy
C C1 0.2345(2) 0.6229(2) 0.2107(3) 0.0483(6) Uani d 1
C C2 0.27037(19) 0.6036(2) 0.0794(3) 0.0405(5) Uani d 1
C C3 0.2511(2) 0.5037(2) 0.0058(3) 0.0510(6) Uani d 1
H H3 0.213561 0.449829 0.037537 0.061 Uiso calc 1
C C4 0.2863(2) 0.4830(2) -0.1125(3) 0.0537(7) Uani d 1
H H4 0.273219 0.415525 -0.159883 0.064 Uiso calc 1
C C5 0.34132(19) 0.5633(2) -0.1606(3) 0.0458(6) Uani d 1
C C6 0.3602(2) 0.6642(2) -0.0921(3) 0.0481(6) Uani d 1
H H6 0.396041 0.718693 -0.125850 0.058 Uiso calc 1
C C7 0.3245(2) 0.6827(2) 0.0280(3) 0.0458(6) Uani d 1
H H7 0.337494 0.750201 0.075218 0.055 Uiso calc 1
C C8 0.4287(3) 0.6162(3) -0.3348(4) 0.0772(10) Uani d 1
H H8A 0.389868 0.683038 -0.354442 0.116 Uiso calc 1
H H8B 0.441904 0.589405 -0.421898 0.116 Uiso calc 1
H H8C 0.491630 0.630678 -0.265095 0.116 Uiso calc 1
C C9 0.13362(18) 0.6428(3) 0.5632(3) 0.0484(6) Uani d 1
C C10 0.0920(2) 0.6643(3) 0.6788(3) 0.0550(7) Uani d 1
H H10 0.068893 0.606065 0.724535 0.066 Uiso calc 1
C C11 0.0851(2) 0.7694(3) 0.7244(3) 0.0584(7) Uani d 1
C C12 0.1220(3) 0.8565(3) 0.6556(4) 0.0668(8) Uani d 1
H H12 0.118150 0.929002 0.685539 0.080 Uiso calc 1
C C13 0.1631(2) 0.8337(3) 0.5456(3) 0.0606(8) Uani d 1
H H13 0.188020 0.890841 0.500152 0.073 Uiso calc 1
C C14 0.0384(3) 0.7919(4) 0.8469(4) 0.0876(12) Uani d 1
H H14A -0.006539 0.732559 0.854159 0.131 Uiso calc 1
H H14B 0.001103 0.859920 0.829460 0.131 Uiso calc 1
H H14C 0.090709 0.797567 0.935051 0.131 Uiso calc 1
N N1 0.16822(17) 0.7284(2) 0.5012(2) 0.0500(6) Uani d 1
H H1 0.198(2) 0.718(3) 0.433(3) 0.077(11) Uiso d 1
N N2 0.1394(2) 0.5422(2) 0.5105(3) 0.0607(7) Uani d 1
H H2A 0.123(3) 0.488(2) 0.558(3) 0.075(11) Uiso d 1
H H2B 0.156(3) 0.533(3) 0.430(2) 0.071(10) Uiso d 1
O O1 0.26234(15) 0.70839(18) 0.2845(2) 0.0614(6) Uani d 1
O O2 0.1790(2) 0.5517(2) 0.2445(3) 0.0845(8) Uani d 1
O O3 0.37349(16) 0.5352(2) -0.2798(2) 0.0663(6) Uani d 1
O O4 0.0223(2) 0.4061(2) 0.1497(3) 0.0846(8) Uani d 1
H H4A 0.068(2) 0.452(3) 0.171(5) 0.127 Uiso d 1
H H4B -0.0250(18) 0.439(4) 0.0997(15) 0.127 Uiso d 1
O O5 0.43049(16) 0.84316(18) 0.3669(2) 0.0596(5) Uani d 1
H H5A 0.383(2) 0.799(3) 0.340(4) 0.089 Uiso d 1
H H5B 0.465(3) 0.859(4) 0.312(4) 0.089 Uiso d 1

loop_
_atom_site_aniso_label
_atom_site_aniso_U_11
_atom_site_aniso_U_22
_atom_site_aniso_U_33
_atom_site_aniso_U_12
_atom_site_aniso_U_13
_atom_site_aniso_U_23
C1 0.0507(14) 0.0501(16) 0.0493(14) -0.0098(12) 0.0220(12) -0.0039(13)
C2 0.0419(12) 0.0418(13) 0.0395(13) -0.0052(10) 0.0138(10) -0.0023(10)
C3 0.0596(14) 0.0461(16) 0.0529(15) -0.0147(12) 0.0249(12) -0.0041(12)
C4 0.0670(17) 0.0479(15) 0.0502(15) -0.0094(13) 0.0224(13) -0.0117(12)
C5 0.0434(13) 0.0543(16) 0.0413(13) -0.0038(11) 0.0143(11) -0.0042(12)
C6 0.0540(15) 0.0504(16) 0.0438(14) -0.0099(12) 0.0199(11) -0.0006(11)
C7 0.0513(14) 0.0414(14) 0.0480(15) -0.0094(11) 0.0186(11) -0.0062(11)
C8 0.082(2) 0.099(3) 0.0652(19) -0.016(2) 0.0454(18) -0.006(2)
C9 0.0411(12) 0.0630(17) 0.0408(13) 0.0006(12) 0.0099(10) 0.0049(13)
C10 0.0478(14) 0.075(2) 0.0431(14) -0.0046(14) 0.0139(11) 0.0086(13)
C11 0.0492(15) 0.083(2) 0.0456(15) -0.0021(15) 0.0165(12) -0.0088(15)
C12 0.075(2) 0.066(2) 0.0635(19) -0.0022(16) 0.0252(16) -0.0126(17)
C13 0.0670(19) 0.0617(19) 0.0565(17) -0.0098(15) 0.0226(14) -0.0036(15)
C14 0.086(2) 0.125(3) 0.063(2) -0.005(2) 0.0386(19) -0.021(2)
N1 0.0518(12) 0.0579(14) 0.0446(13) -0.0047(10) 0.0201(10) -0.0010(11)
N2 0.0752(17) 0.0586(16) 0.0549(15) 0.0007(13) 0.0289(13) 0.0080(13)
O1 0.0736(13) 0.0623(12) 0.0597(12) -0.0203(10) 0.0380(10) -0.0208(10)
O2 0.1166(19) 0.0796(16) 0.0798(16) -0.0489(15) 0.0659(15) -0.0271(14)
O3 0.0743(13) 0.0787(14) 0.0568(11) -0.0145(11) 0.0365(10) -0.0150(11)
O4 0.0782(16) 0.0847(18) 0.0918(18) -0.0235(14) 0.0238(13) -0.0047(15)
O5 0.0634(13) 0.0619(13) 0.0570(12) -0.0125(10) 0.0220(10) -0.0108(10)

loop_
_atom_type_symbol
_atom_type_description
_atom_type_scat_dispersion_real
_atom_type_scat_dispersion_imag
_atom_type_scat_source
C C 0.0033 0.0016 'International Tables Vol C Tables 4.2.6.8 and 6.1.1.4'
H H 0.0000 0.0000 'International Tables Vol C Tables 4.2.6.8 and 6.1.1.4'
N N 0.0061 0.0033 'International Tables Vol C Tables 4.2.6.8 and 6.1.1.4'
O O 0.0106 0.0060 'International Tables Vol C Tables 4.2.6.8 and 6.1.1.4'

loop_
_geom_angle_atom_site_label_1
_geom_angle_atom_site_label_2
_geom_angle_atom_site_label_3
_geom_angle
O2 C1 O1 122.4(2)
O2 C1 C2 118.2(2)
O1 C1 C2 119.4(2)
C7 C2 C3 117.9(2)
C7 C2 C1 121.6(2)
C3 C2 C1 120.5(2)
C4 C3 C2 121.4(2)
C4 C3 H3 119.3
C2 C3 H3 119.3
C3 C4 C5 119.4(2)
C3 C4 H4 120.3
C5 C4 H4 120.3
O3 C5 C6 123.8(2)
O3 C5 C4 115.4(2)
C6 C5 C4 120.8(2)
C5 C6 C7 118.6(2)
C5 C6 H6 120.7
C7 C6 H6 120.7
C2 C7 C6 121.8(2)
C2 C7 H7 119.1
C6 C7 H7 119.1
O3 C8 H8A 109.5
O3 C8 H8B 109.5
H8A C8 H8B 109.5
O3 C8 H8C 109.5
H8A C8 H8C 109.5
H8B C8 H8C 109.5
N2 C9 N1 118.3(2)
N2 C9 C10 123.4(3)
N1 C9 C10 118.3(3)
C11 C10 C9 120.6(3)
C11 C10 H10 119.7
C9 C10 H10 119.7
C10 C11 C12 119.0(3)
C10 C11 C14 120.2(3)
C12 C11 C14 120.8(3)
C13 C12 C11 119.4(3)
C13 C12 H12 120.3
C11 C12 H12 120.3
C12 C13 N1 120.4(3)
C12 C13 H13 119.8
N1 C13 H13 119.8
C11 C14 H14A 109.5
C11 C14 H14B 109.5
H14A C14 H14B 109.5
C11 C14 H14C 109.5
H14A C14 H14C 109.5
H14B C14 H14C 109.5
C9 N1 C13 122.2(2)
C9 N1 H1 121(3)
C13 N1 H1 117(3)
C9 N2 H2A 117(2)
C9 N2 H2B 121(3)
H2A N2 H2B 122(4)
C5 O3 C8 117.3(3)
H4A O4 H4B 105(2)
H5A O5 H5B 119(4)

loop_
_geom_bond_atom_site_label_1
_geom_bond_atom_site_label_2
_geom_bond_distance
C1 O2 1.247(3)
C1 O1 1.257(3)
C1 C2 1.491(3)
C2 C7 1.380(3)
C2 C3 1.391(4)
C3 C4 1.372(4)
C3 H3 0.9300
C4 C5 1.382(4)
C4 H4 0.9300
C5 O3 1.376(3)
C5 C6 1.381(4)
C6 C7 1.387(3)
C6 H6 0.9300
C7 H7 0.9300
C8 O3 1.422(4)
C8 H8A 0.9600
C8 H8B 0.9600
C8 H8C 0.9600
C9 N2 1.330(4)
C9 N1 1.342(4)
C9 C10 1.401(4)
C10 C11 1.357(5)
C10 H10 0.9300
C11 C12 1.407(5)
C11 C14 1.508(4)
C12 C13 1.352(4)
C12 H12 0.9300
C13 N1 1.352(4)
C13 H13 0.9300
C14 H14A 0.9600
C14 H14B 0.9600
C14 H14C 0.9600
N1 H1 0.870(13)
N2 H2A 0.864(14)
N2 H2B 0.868(13)
O4 H4A 0.823(14)
O4 H4B 0.805(14)
O5 H5A 0.830(14)
O5 H5B 0.822(14)

loop_
_geom_hbond_atom_site_label_D
_geom_hbond_atom_site_label_H
_geom_hbond_atom_site_label_A
_geom_hbond_site_symmetry_A
_geom_hbond_distance_DH
_geom_hbond_distance_HA
_geom_hbond_distance_DA
_geom_hbond_angle_DHA
_geom_hbond_publ_flag
N1 H1 O1 . 0.870(13) 1.869(14) 2.737(3) 175(4) y
N2 H2B O2 . 0.868(13) 1.911(18) 2.758(3) 165(4) y
N2 H2A O5 4_546 0.864(14) 2.098(16) 2.951(3) 169(3) y
O4 H4A O2 . 0.823(14) 1.924(15) 2.743(3) 173(5) y
O4 H4B O4 2 0.805(14) 2.446(15) 2.788(6) 106.9(14) y
O5 H5A O1 . 0.830(14) 1.938(15) 2.764(3) 173(4) y
O5 H5B O4 3 0.822(14) 2.005(17) 2.814(3) 168(4) y
C6 H6 O4 4 0.93 2.57 3.455(4) 160 y

loop_
_geom_torsion_atom_site_label_1
_geom_torsion_atom_site_label_2
_geom_torsion_atom_site_label_3
_geom_torsion_atom_site_label_4
_geom_torsion
O2 C1 C2 C7 174.3(3)
O1 C1 C2 C7 -7.1(4)
O2 C1 C2 C3 -6.6(4)
O1 C1 C2 C3 172.0(3)
C7 C2 C3 C4 1.3(4)
C1 C2 C3 C4 -177.9(3)
C2 C3 C4 C5 -0.6(5)
C3 C4 C5 O3 180.0(3)
C3 C4 C5 C6 -0.8(4)
O3 C5 C6 C7 -179.5(3)
C4 C5 C6 C7 1.3(4)
C3 C2 C7 C6 -0.7(4)
C1 C2 C7 C6 178.5(2)
C5 C6 C7 C2 -0.6(4)
N2 C9 C10 C11 -177.7(3)
N1 C9 C10 C11 1.3(4)
C9 C10 C11 C12 -1.1(4)
C9 C10 C11 C14 178.8(3)
C10 C11 C12 C13 0.2(5)
C14 C11 C12 C13 -179.7(3)
C11 C12 C13 N1 0.4(5)
N2 C9 N1 C13 178.4(3)
C10 C9 N1 C13 -0.7(4)
C12 C13 N1 C9 -0.1(5)
C6 C5 O3 C8 -0.4(4)
C4 C5 O3 C8 178.8(3)

_cod_database_fobs_code 1546645
